data_4131509
loop_
_publ_author_name
'Zhang, Wan-Ying'
'Tang, Yuan-Yuan'
'Li, Peng-Fei'
'Shi, Ping-Ping'
'Liao, Wei-Qiang'
'Fu, Da-Wei'
'Ye, Heng-Yun'
'Zhang, Yi'
'Xiong, Ren-Gen'

_publ_section_title
;
 Precise Molecular Design of High-T<sub>c</sub> 3D Organic-Inorganic
 Perovskite Ferroelectric: [MeHdabco]RbI<sub>3</sub> (MeHdabco =
 N-Methyl-1,4-diazoniabicyclo[2.2.2]octane).
;
_journal_issue 31
_journal_name_full 'Journal of the American Chemical Society'
_journal_page_first 10897
_journal_page_last 10902
_journal_paper_doi 10.1021/jacs.7b06013
_journal_volume 139
_journal_year 2017
_chemical_formula_sum 'C7 H16 I3 N2 Rb'
_chemical_formula_weight 594.39
_space_group_crystal_system cubic
_space_group_IT_number 207
_space_group_name_Hall 'P 4 2 3'
_space_group_name_H-M_alt 'P 4 3 2'
_audit_creation_method SHELXL-2014/7
_cell_angle_alpha 90
_cell_angle_beta 90
_cell_angle_gamma 90
_cell_formula_units_Z 1
_cell_length_a 7.3827(9)
_cell_length_b 7.3827(9)
_cell_length_c 7.3827(9)
_cell_measurement_reflns_used 5
_cell_measurement_temperature 293(2)
_cell_measurement_theta_max 27.8187
_cell_measurement_theta_min 3.9034
_cell_volume 402.39(8)
_computing_structure_refinement 'SHELXL-2014/7 (Sheldrick, 2014)'
_diffrn_ambient_temperature 293(2)
_diffrn_measured_fraction_theta_full 1.000
_diffrn_measured_fraction_theta_max 1.000
_diffrn_measurement_device_type 'Rigaku saturn 724'
_diffrn_radiation_type MoK\a
_diffrn_radiation_wavelength 0.71073
_diffrn_reflns_av_R_equivalents 0.0699
_diffrn_reflns_av_unetI/netI 0.0423
_diffrn_reflns_Laue_measured_fraction_full 1.000
_diffrn_reflns_Laue_measured_fraction_max 1.000
_diffrn_reflns_limit_h_max 5
_diffrn_reflns_limit_h_min -9
_diffrn_reflns_limit_k_max 8
_diffrn_reflns_limit_k_min -5
_diffrn_reflns_limit_l_max 9
_diffrn_reflns_limit_l_min -8
_diffrn_reflns_number 1422
_diffrn_reflns_point_group_measured_fraction_full 1.000
_diffrn_reflns_point_group_measured_fraction_max 1.000
_diffrn_reflns_theta_full 25.242
_diffrn_reflns_theta_max 27.334
_diffrn_reflns_theta_min 2.759
_exptl_absorpt_coefficient_mu 8.802
_exptl_absorpt_correction_T_max 1.0000
_exptl_absorpt_correction_T_min 0.4113
_exptl_absorpt_correction_type multi-scan
_exptl_crystal_colour COLORLESS
_exptl_crystal_density_diffrn 2.453
_exptl_crystal_description BLOCK
_exptl_crystal_F_000 268
_exptl_crystal_size_max 0.22
_exptl_crystal_size_mid 0.17
_exptl_crystal_size_min 0.15
_refine_diff_density_max 0.926
_refine_diff_density_min -0.679
_refine_diff_density_rms 0.178
_refine_ls_abs_structure_details
;
 Classical Flack method preferred over Parsons because s.u. lower.
;
_refine_ls_abs_structure_Flack 10(10)
_refine_ls_extinction_method none
_refine_ls_goodness_of_fit_ref 1.246
_refine_ls_hydrogen_treatment undef
_refine_ls_matrix_type full
_refine_ls_number_parameters 9
_refine_ls_number_reflns 169
_refine_ls_number_restraints 6
_refine_ls_restrained_S_all 1.223
_refine_ls_R_factor_all 0.1362
_refine_ls_R_factor_gt 0.1057
_refine_ls_shift/su_max 0.002
_refine_ls_shift/su_mean 0.000
_refine_ls_structure_factor_coef Fsqd
_refine_ls_weighting_details 'w=1/[\s^2^(Fo^2^)+(0.1257P)^2^+1.4719P] where P=(Fo^2^+2Fc^2^)/3'
_refine_ls_weighting_scheme calc
_refine_ls_wR_factor_gt 0.2868
_refine_ls_wR_factor_ref 0.3184
_reflns_Friedel_coverage 0.320
_reflns_Friedel_fraction_full 1.000
_reflns_Friedel_fraction_max 1.000
_reflns_number_gt 122
_reflns_number_total 169
_reflns_threshold_expression 'I > 2\s(I)'
_cod_data_source_file ja7b06013_si_003.cif
_cod_data_source_block shelxl
_cod_depositor_comments
;
The following automatic conversions were performed:

data item '_exptl_absorpt_correction_type' value 'Multi-scan' was
changed to 'multi-scan' in accordance with the
/home/saulius/struct/COD-crude-data/automatic-downloads/DataCite-retrospective/ACS/depositions/lib/dictionaries/cif_core.dic
dictionary named 'cif_core.dic' version 2.4.2 last updated on
2011-04-26.

Automatic conversion script
Id: cif_fix_values 6909 2019-04-08 15:41:33Z antanas 
;
_cod_original_cell_volume 402.39(15)
_cod_database_code 4131509
_shelx_shelxl_version_number 2014/7
_shelx_space_group_comment
;
The symmetry employed for this shelxl refinement is uniquely defined
by the following loop, which should always be used as a source of
symmetry information in preference to the above space-group names.
They are only intended as comments.
;

loop_
_space_group_symop_operation_xyz
'x, y, z'
'-x, -y, z'
'-x, y, -z'
'x, -y, -z'
'z, x, y'
'z, -x, -y'
'-z, -x, y'
'-z, x, -y'
'y, z, x'
'-y, z, -x'
'y, -z, -x'
'-y, -z, x'
'y, x, -z'
'-y, -x, -z'
'y, -x, z'
'-y, x, z'
'x, z, -y'
'-x, z, y'
'-x, -z, -y'
'x, -z, y'
'z, y, -x'
'z, -y, x'
'-z, y, x'
'-z, -y, -x'

loop_
_atom_site_label
_atom_site_type_symbol
_atom_site_fract_x
_atom_site_fract_y
_atom_site_fract_z
_atom_site_U_iso_or_equiv
_atom_site_adp_type
_atom_site_occupancy
_atom_site_site_symmetry_order
_atom_site_calc_flag
_atom_site_refinement_flags_posn
_atom_site_refinement_flags_adp
_atom_site_refinement_flags_occupancy
Rb2 Rb 0.0000 0.0000 0.0000 0.099(3) Uani 1 24 d S T P
I1 I 0.0000 -0.5000 0.0000 0.167(3) Uani 1 8 d S T P
C1 C 0.374(5) -0.626(5) -0.5000 0.323(2) Uani 0.78 2 d S TU P

loop_
_atom_site_aniso_label
_atom_site_aniso_U_11
_atom_site_aniso_U_22
_atom_site_aniso_U_33
_atom_site_aniso_U_23
_atom_site_aniso_U_13
_atom_site_aniso_U_12
Rb2 0.099(3) 0.099(3) 0.099(3) 0.000 0.000 0.000
I1 0.207(4) 0.087(3) 0.207(4) 0.000 0.000 0.000
C1 0.323(2) 0.323(2) 0.323(3) 0.0000(8) 0.0000(8) 0.0000(12)

loop_
_atom_type_symbol
_atom_type_description
_atom_type_scat_dispersion_real
_atom_type_scat_dispersion_imag
_atom_type_scat_source
C C 0.0033 0.0016 'International Tables Vol C Tables 4.2.6.8 and 6.1.1.4'
H H 0.0000 0.0000 'International Tables Vol C Tables 4.2.6.8 and 6.1.1.4'
N N 0.0061 0.0033 'International Tables Vol C Tables 4.2.6.8 and 6.1.1.4'
Rb Rb -0.9393 2.9676 'International Tables Vol C Tables 4.2.6.8 and 6.1.1.4'
I I -0.4742 1.8119 'International Tables Vol C Tables 4.2.6.8 and 6.1.1.4'

loop_
_geom_angle_atom_site_label_1
_geom_angle_atom_site_label_2
_geom_angle_atom_site_label_3
_geom_angle
_geom_angle_site_symmetry_1
_geom_angle_site_symmetry_3
I1 Rb2 I1 90.0 9_655 .
I1 Rb2 I1 90.0 9_655 1_565
I1 Rb2 I1 180.0 . 1_565
I1 Rb2 I1 90.0 9_655 5
I1 Rb2 I1 90.0 . 5
I1 Rb2 I1 90.0 1_565 5
I1 Rb2 I1 90.0 9_655 5_556
I1 Rb2 I1 90.0 . 5_556
I1 Rb2 I1 90.0 1_565 5_556
I1 Rb2 I1 180.0 5 5_556
I1 Rb2 I1 180.0 9_655 9
I1 Rb2 I1 90.0 . 9
I1 Rb2 I1 90.0 1_565 9
I1 Rb2 I1 90.0 5 9
I1 Rb2 I1 90.0 5_556 9
Rb2 I1 Rb2 180.0 1_545 .
C1 C1 C1 60.000(3) 11_645 8_544
C1 C1 C1 90.000(1) 11_645 9_654
C1 C1 C1 120.00(3) 8_544 9_654
C1 C1 C1 120.00(3) 11_645 5_645
C1 C1 C1 90.000(3) 8_544 5_645
C1 C1 C1 60.000(4) 9_654 5_645
C1 C1 C1 90.00(3) 11_645 3_654
C1 C1 C1 45.000(3) 8_544 3_654
C1 C1 C1 90.000(14) 9_654 3_654
C1 C1 C1 45.000(3) 5_645 3_654
C1 C1 C1 45.000(3) 11_645 4_544
C1 C1 C1 90.000(17) 8_544 4_544
C1 C1 C1 45.000(3) 9_654 4_544
C1 C1 C1 90.000(11) 5_645 4_544
C1 C1 C1 90.000(17) 3_654 4_544

loop_
_geom_bond_atom_site_label_1
_geom_bond_atom_site_label_2
_geom_bond_distance
_geom_bond_site_symmetry_2
Rb2 I1 3.6913(5) 9_655
Rb2 I1 3.6913(5) .
Rb2 I1 3.6913(5) 1_565
Rb2 I1 3.6913(5) 5
Rb2 I1 3.6913(5) 5_556
Rb2 I1 3.6913(5) 9
I1 Rb2 3.6913(5) 1_545
C1 C1 1.31(5) 11_645
C1 C1 1.31(5) 8_544
C1 C1 1.31(5) 9_654
C1 C1 1.31(5) 5_645
C1 C1 1.86(7) 3_654
C1 C1 1.86(7) 4_544
